data_4517898
loop_
_publ_author_name
'Kumar, Sandeep'
'Khullar, Sadhika'
'Mandal, Sanjay K.'

_publ_section_title
;
 Steric Effect of a Capping Ligand on the Formation of Supramolecular
 Coordination Networks of Ni(II): Solid-State Entrapment of Cyclic Water
 Dimer
;
_journal_issue 34
_journal_name_full 'ACS Omega'
_journal_page_first 21873
_journal_page_last 21882
_journal_paper_doi 10.1021/acsomega.0c03065
_journal_volume 5
_journal_year 2020
_chemical_formula_moiety 'C22 H27 N3 Ni O5, H2 O'
_chemical_formula_sum 'C22 H29 N3 Ni O6'
_chemical_formula_weight 490.19
_space_group_crystal_system monoclinic
_space_group_IT_number 14
_space_group_name_Hall '-P 2yn'
_space_group_name_H-M_alt 'P 1 21/n 1'
_atom_sites_solution_hydrogens mixed
_atom_sites_solution_primary dual
_audit_creation_date 2020-07-20
_audit_creation_method
;
Olex2 1.2
(compiled 2018.05.29 svn.r3508 for OlexSys, GUI svn.r5506)
;
_cell_angle_alpha 90
_cell_angle_beta 98.545(3)
_cell_angle_gamma 90
_cell_formula_units_Z 4
_cell_length_a 10.2641(8)
_cell_length_b 16.8498(13)
_cell_length_c 13.0024(10)
_cell_measurement_reflns_used 9936
_cell_measurement_temperature 100
_cell_measurement_theta_max 25.02
_cell_measurement_theta_min 2.34
_cell_volume 2223.8(3)
_computing_cell_refinement 'SAINT V8.30C (?, 2016)'
_computing_data_reduction 'SAINT V8.30C (?, 2016)'
_computing_molecular_graphics 'Olex2 (Dolomanov et al., 2009)'
_computing_publication_material 'Olex2 (Dolomanov et al., 2009)'
_computing_structure_refinement 'ShelXL (Sheldrick, 2015)'
_computing_structure_solution 'ShelXT (Sheldrick, 2015)'
_diffrn_ambient_temperature 100
_diffrn_detector_area_resol_mean 8
_diffrn_measured_fraction_theta_full 0.996
_diffrn_measured_fraction_theta_max 0.996
_diffrn_measurement_device_type 'Bruker APEX-II CCD'
_diffrn_measurement_method '\w and \f scans'
_diffrn_radiation_monochromator graphite
_diffrn_radiation_type MoK\a
_diffrn_radiation_wavelength 0.71073
_diffrn_reflns_av_R_equivalents 0.0242
_diffrn_reflns_av_unetI/netI 0.0221
_diffrn_reflns_Laue_measured_fraction_full 0.996
_diffrn_reflns_Laue_measured_fraction_max 0.996
_diffrn_reflns_limit_h_max 12
_diffrn_reflns_limit_h_min -11
_diffrn_reflns_limit_k_max 20
_diffrn_reflns_limit_k_min -18
_diffrn_reflns_limit_l_max 15
_diffrn_reflns_limit_l_min -15
_diffrn_reflns_number 18501
_diffrn_reflns_point_group_measured_fraction_full 0.996
_diffrn_reflns_point_group_measured_fraction_max 0.996
_diffrn_reflns_theta_full 25.106
_diffrn_reflns_theta_max 25.106
_diffrn_reflns_theta_min 1.992
_diffrn_source 'sealed tube'
_diffrn_standards_number 0
_exptl_absorpt_coefficient_mu 0.916
_exptl_absorpt_correction_T_max 0.7452
_exptl_absorpt_correction_T_min 0.7063
_exptl_absorpt_correction_type none
_exptl_absorpt_process_details
'SADABS-2008/1 (Bruker,2008) was used for absorption correction. wR2(int) was 0.0396 before and 0.0358 after correction. The Ratio of minimum to maximum transmission is 0.9478. The \l/2 correction factor is 0.0015.'
_exptl_crystal_colour 'clear bluish green'
_exptl_crystal_colour_lustre clear
_exptl_crystal_colour_modifier bluish
_exptl_crystal_colour_primary green
_exptl_crystal_density_diffrn 1.464
_exptl_crystal_description needle
_exptl_crystal_F_000 1032
_exptl_crystal_size_max 0.3
_exptl_crystal_size_mid 0.2
_exptl_crystal_size_min 0.2
_refine_diff_density_max 0.316
_refine_diff_density_min -0.265
_refine_diff_density_rms 0.049
_refine_ls_extinction_method none
_refine_ls_goodness_of_fit_ref 1.048
_refine_ls_hydrogen_treatment mixed
_refine_ls_matrix_type full
_refine_ls_number_parameters 306
_refine_ls_number_reflns 3952
_refine_ls_number_restraints 6
_refine_ls_restrained_S_all 1.047
_refine_ls_R_factor_all 0.0292
_refine_ls_R_factor_gt 0.0249
_refine_ls_shift/su_max 0.000
_refine_ls_shift/su_mean 0.000
_refine_ls_structure_factor_coef Fsqd
_refine_ls_weighting_details 'w=1/[\s^2^(Fo^2^)+(0.0303P)^2^+1.3486P] where P=(Fo^2^+2Fc^2^)/3'
_refine_ls_weighting_scheme calc
_refine_ls_wR_factor_gt 0.0618
_refine_ls_wR_factor_ref 0.0641
_reflns_Friedel_coverage 0.000
_reflns_number_gt 3542
_reflns_number_total 3952
_reflns_threshold_expression 'I > 2\s(I)'
_cod_data_source_file ao0c03065_si_003.cif
_cod_data_source_block 2
_cod_depositor_comments
;Adding full bibliography for 4517897--4517898.cif.

 Adding full bibliography for 4517897--4517898.cif.
;
_cod_database_code 4517898
_shelx_shelxl_version_number 2017/1
_shelx_space_group_comment
;
The symmetry employed for this shelxl refinement is uniquely defined
by the following loop, which should always be used as a source of
symmetry information in preference to the above space-group names.
They are only intended as comments.
;
_olex2_refinement_description
;
1. Fixed Uiso
 At 1.2 times of:
  All C(H) groups, All C(H,H) groups
 At 1.5 times of:
  All C(H,H,H) groups, All O(H,H) groups
2. Restrained distances
 O6-H6A
 0.85 with sigma of 0.01
 O6-H6B
 0.85 with sigma of 0.01
 O5-H5A
 0.85 with sigma of 0.01
 O5-H5B
 0.85 with sigma of 0.01
 H6A-H6B
 1.35 with sigma of 0.02
 H5A-H5B
 1.35 with sigma of 0.02
3.a Secondary CH2 refined with riding coordinates:
 C11(H11A,H11B), C16(H16A,H16B)
3.b Aromatic/amide H refined with riding coordinates:
 C6(H6), C7(H7), C8(H8), C19(H19), C20(H20), C21(H21)
3.c Idealised Me refined as rotating group:
 C10(H10A,H10B,H10C), C13(H13A,H13B,H13C), C14(H14A,H14B,H14C), C15(H15A,H15B,
 H15C), C22(H22A,H22B,H22C)
;
_olex2_submission_special_instructions 'No special instructions were received'

loop_
_space_group_symop_operation_xyz
'x, y, z'
'-x+1/2, y+1/2, -z+1/2'
'-x, -y, -z'
'x-1/2, -y-1/2, z-1/2'

loop_
_atom_site_label
_atom_site_type_symbol
_atom_site_fract_x
_atom_site_fract_y
_atom_site_fract_z
_atom_site_U_iso_or_equiv
_atom_site_adp_type
_atom_site_occupancy
_atom_site_site_symmetry_order
_atom_site_calc_flag
_atom_site_refinement_flags_posn
_atom_site_refinement_flags_adp
_atom_site_refinement_flags_occupancy
_atom_site_disorder_assembly
_atom_site_disorder_group
Ni1 Ni 0.35613(2) 0.05551(2) 0.22198(2) 0.01079(8) Uani 1 1 d . . . . .
O1 O 0.68346(14) -0.31798(8) 0.25972(14) 0.0371(4) Uani 1 1 d . . . . .
O2 O 0.86671(12) -0.25002(7) 0.24319(10) 0.0207(3) Uani 1 1 d . . . . .
O3 O 0.43469(11) -0.04923(7) 0.29784(9) 0.0142(3) Uani 1 1 d . . . . .
O4 O 0.49972(11) -0.01156(7) 0.15124(9) 0.0155(3) Uani 1 1 d . . . . .
O5 O 0.51943(12) 0.11388(7) 0.30199(9) 0.0165(3) Uani 1 1 d D . . . .
H5A H 0.5494(18) 0.1573(7) 0.2830(15) 0.025 Uiso 1 1 d DR . . . .
H5B H 0.5853(14) 0.0839(9) 0.3137(16) 0.025 Uiso 1 1 d DR . . . .
N1 N 0.20006(13) -0.01516(8) 0.14776(10) 0.0127(3) Uani 1 1 d . . . . .
N2 N 0.20719(13) 0.08137(8) 0.31513(10) 0.0123(3) Uani 1 1 d . . . . .
N3 N 0.29235(14) 0.15729(8) 0.14437(10) 0.0132(3) Uani 1 1 d . . . . .
C1 C 0.50505(16) -0.05870(10) 0.22711(13) 0.0128(4) Uani 1 1 d . . . . .
C2 C 0.59675(17) -0.12553(10) 0.23433(13) 0.0154(4) Uani 1 1 d . . . . .
C3 C 0.66820(17) -0.18229(11) 0.24133(13) 0.0162(4) Uani 1 1 d . . . . .
C4 C 0.74748(17) -0.25650(10) 0.24862(13) 0.0161(4) Uani 1 1 d . . . . .
C5 C 0.12343(16) -0.03907(10) 0.21714(13) 0.0137(4) Uani 1 1 d . . . . .
C6 C 0.02900(17) -0.09786(10) 0.19610(14) 0.0174(4) Uani 1 1 d . . . . .
H6 H -0.0228 -0.1133 0.2465 0.021 Uiso 1 1 calc R . . . .
C7 C 0.01266(18) -0.13347(11) 0.09896(14) 0.0197(4) Uani 1 1 d . . . . .
H7 H -0.0490 -0.1745 0.0827 0.024 Uiso 1 1 calc R . . . .
C8 C 0.08858(17) -0.10752(11) 0.02654(13) 0.0179(4) Uani 1 1 d . . . . .
H8 H 0.0779 -0.1306 -0.0400 0.021 Uiso 1 1 calc R . . . .
C9 C 0.18081(17) -0.04749(10) 0.05138(13) 0.0145(4) Uani 1 1 d . . . . .
C10 C 0.25970(18) -0.01611(11) -0.02764(13) 0.0189(4) Uani 1 1 d . . . . .
H10A H 0.2328 0.0379 -0.0456 0.028 Uiso 1 1 calc GR . . . .
H10B H 0.2449 -0.0490 -0.0895 0.028 Uiso 1 1 calc GR . . . .
H10C H 0.3525 -0.0169 0.0009 0.028 Uiso 1 1 calc GR . . . .
C11 C 0.14485(17) 0.00192(10) 0.32153(13) 0.0145(4) Uani 1 1 d . . . . .
H11A H 0.0600 0.0082 0.3466 0.017 Uiso 1 1 calc R . . . .
H11B H 0.2014 -0.0312 0.3717 0.017 Uiso 1 1 calc R . . . .
C12 C 0.24280(17) 0.11680(10) 0.42426(13) 0.0145(4) Uani 1 1 d . . . . .
C13 C 0.35344(17) 0.06765(11) 0.48557(13) 0.0180(4) Uani 1 1 d . . . . .
H13A H 0.4246 0.0615 0.4447 0.027 Uiso 1 1 calc GR . . . .
H13B H 0.3198 0.0158 0.5006 0.027 Uiso 1 1 calc GR . . . .
H13C H 0.3861 0.0945 0.5503 0.027 Uiso 1 1 calc GR . . . .
C14 C 0.29185(18) 0.20189(10) 0.41417(14) 0.0186(4) Uani 1 1 d . . . . .
H14A H 0.3630 0.2020 0.3727 0.028 Uiso 1 1 calc GR . . . .
H14B H 0.3235 0.2230 0.4828 0.028 Uiso 1 1 calc GR . . . .
H14C H 0.2201 0.2346 0.3806 0.028 Uiso 1 1 calc GR . . . .
C15 C 0.12381(18) 0.11784(11) 0.48367(13) 0.0196(4) Uani 1 1 d . . . . .
H15A H 0.1455 0.1484 0.5471 0.029 Uiso 1 1 calc GR . . . .
H15B H 0.1020 0.0639 0.5009 0.029 Uiso 1 1 calc GR . . . .
H15C H 0.0490 0.1418 0.4405 0.029 Uiso 1 1 calc GR . . . .
C16 C 0.11409(16) 0.13378(10) 0.24624(13) 0.0141(4) Uani 1 1 d . . . . .
H16A H 0.0677 0.1680 0.2898 0.017 Uiso 1 1 calc R . . . .
H16B H 0.0482 0.1005 0.2042 0.017 Uiso 1 1 calc R . . . .
C17 C 0.18102(16) 0.18534(10) 0.17451(13) 0.0134(4) Uani 1 1 d . . . . .
C18 C 0.35070(17) 0.19911(10) 0.07458(13) 0.0153(4) Uani 1 1 d . . . . .
C19 C 0.29587(18) 0.27008(10) 0.03387(14) 0.0186(4) Uani 1 1 d . . . . .
H19 H 0.3361 0.2982 -0.0153 0.022 Uiso 1 1 calc R . . . .
C20 C 0.18242(18) 0.29922(11) 0.06566(14) 0.0206(4) Uani 1 1 d . . . . .
H20 H 0.1455 0.3474 0.0390 0.025 Uiso 1 1 calc R . . . .
C21 C 0.12405(17) 0.25633(10) 0.13750(13) 0.0175(4) Uani 1 1 d . . . . .
H21 H 0.0472 0.2750 0.1607 0.021 Uiso 1 1 calc R . . . .
C22 C 0.47415(17) 0.16580(11) 0.04228(13) 0.0175(4) Uani 1 1 d . . . . .
H22A H 0.5393 0.1573 0.1034 0.026 Uiso 1 1 calc GR . . . .
H22B H 0.5086 0.2029 -0.0040 0.026 Uiso 1 1 calc GR . . . .
H22C H 0.4543 0.1157 0.0066 0.026 Uiso 1 1 calc GR . . . .
O6 O 0.72614(15) 0.54074(9) 0.17424(12) 0.0307(3) Uani 1 1 d D . . . .
H6A H 0.710(2) 0.5821(8) 0.2076(16) 0.046 Uiso 1 1 d DR . . . .
H6B H 0.728(2) 0.5031(9) 0.2176(14) 0.046 Uiso 1 1 d DR . . . .

loop_
_atom_site_aniso_label
_atom_site_aniso_U_11
_atom_site_aniso_U_22
_atom_site_aniso_U_33
_atom_site_aniso_U_23
_atom_site_aniso_U_13
_atom_site_aniso_U_12
Ni1 0.00988(12) 0.01020(13) 0.01235(12) 0.00026(8) 0.00180(8) 0.00052(8)
O1 0.0202(7) 0.0160(7) 0.0784(12) -0.0005(7) 0.0184(7) -0.0010(6)
O2 0.0142(7) 0.0146(7) 0.0342(7) 0.0016(5) 0.0059(5) 0.0017(5)
O3 0.0141(6) 0.0139(6) 0.0148(6) 0.0008(5) 0.0027(5) 0.0014(5)
O4 0.0160(6) 0.0148(6) 0.0161(6) 0.0019(5) 0.0041(5) 0.0019(5)
O5 0.0129(6) 0.0141(7) 0.0223(7) 0.0009(5) 0.0022(5) -0.0015(5)
N1 0.0118(7) 0.0116(7) 0.0145(7) -0.0001(6) 0.0014(6) 0.0012(6)
N2 0.0123(7) 0.0121(7) 0.0123(7) -0.0006(6) 0.0010(6) 0.0006(6)
N3 0.0140(7) 0.0119(7) 0.0132(7) -0.0011(6) 0.0002(6) -0.0004(6)
C1 0.0105(8) 0.0129(9) 0.0146(8) -0.0021(7) 0.0003(7) -0.0020(7)
C2 0.0157(9) 0.0163(9) 0.0142(8) -0.0003(7) 0.0027(7) -0.0005(8)
C3 0.0149(9) 0.0176(10) 0.0165(9) -0.0011(7) 0.0030(7) -0.0018(8)
C4 0.0159(9) 0.0143(9) 0.0182(9) -0.0012(7) 0.0027(7) 0.0015(7)
C5 0.0114(8) 0.0124(9) 0.0171(9) 0.0012(7) 0.0016(7) 0.0026(7)
C6 0.0153(9) 0.0159(9) 0.0212(9) 0.0015(7) 0.0035(7) -0.0017(7)
C7 0.0169(9) 0.0147(9) 0.0257(10) -0.0019(8) -0.0028(8) -0.0022(7)
C8 0.0187(9) 0.0170(9) 0.0165(9) -0.0024(7) -0.0023(7) 0.0023(7)
C9 0.0147(9) 0.0134(9) 0.0145(8) 0.0002(7) -0.0012(7) 0.0049(7)
C10 0.0209(10) 0.0211(10) 0.0145(9) -0.0022(7) 0.0023(7) 0.0001(8)
C11 0.0132(9) 0.0156(9) 0.0150(8) 0.0007(7) 0.0035(7) -0.0021(7)
C12 0.0159(9) 0.0155(9) 0.0120(8) -0.0036(7) 0.0019(7) -0.0002(7)
C13 0.0181(9) 0.0222(10) 0.0131(8) -0.0009(7) 0.0004(7) 0.0012(8)
C14 0.0205(10) 0.0171(9) 0.0180(9) -0.0054(7) 0.0023(7) -0.0015(8)
C15 0.0207(10) 0.0229(10) 0.0158(9) -0.0043(7) 0.0053(7) 0.0016(8)
C16 0.0111(8) 0.0157(9) 0.0153(8) -0.0004(7) 0.0011(7) 0.0028(7)
C17 0.0131(9) 0.0135(9) 0.0127(8) -0.0025(7) -0.0012(7) -0.0003(7)
C18 0.0177(9) 0.0144(9) 0.0135(8) -0.0016(7) 0.0010(7) -0.0027(7)
C19 0.0226(10) 0.0147(9) 0.0182(9) 0.0023(7) 0.0019(7) -0.0036(8)
C20 0.0233(10) 0.0141(9) 0.0227(9) 0.0016(7) -0.0022(8) 0.0025(8)
C21 0.0155(9) 0.0160(9) 0.0202(9) -0.0028(7) 0.0005(7) 0.0031(7)
C22 0.0191(9) 0.0176(9) 0.0169(9) 0.0018(7) 0.0059(7) -0.0019(8)
O6 0.0257(8) 0.0264(8) 0.0389(9) -0.0079(7) 0.0013(7) 0.0012(7)

loop_
_atom_type_symbol
_atom_type_description
_atom_type_scat_dispersion_real
_atom_type_scat_dispersion_imag
_atom_type_scat_source
C C 0.0033 0.0016 'International Tables Vol C Tables 4.2.6.8 and 6.1.1.4'
H H 0.0000 0.0000 'International Tables Vol C Tables 4.2.6.8 and 6.1.1.4'
N N 0.0061 0.0033 'International Tables Vol C Tables 4.2.6.8 and 6.1.1.4'
Ni Ni 0.3393 1.1124 'International Tables Vol C Tables 4.2.6.8 and 6.1.1.4'
O O 0.0106 0.0060 'International Tables Vol C Tables 4.2.6.8 and 6.1.1.4'

loop_
_geom_angle_atom_site_label_1
_geom_angle_atom_site_label_2
_geom_angle_atom_site_label_3
_geom_angle
_geom_angle_site_symmetry_1
_geom_angle_site_symmetry_3
_geom_angle_publ_flag
O3 Ni1 O4 61.85(4) . . ?
O3 Ni1 N2 99.26(5) . . ?
O5 Ni1 O3 86.48(5) . . ?
O5 Ni1 O4 84.88(5) . . ?
O5 Ni1 N1 173.78(5) . . ?
O5 Ni1 N2 102.21(5) . . ?
N1 Ni1 O3 87.33(5) . . ?
N1 Ni1 O4 91.70(5) . . ?
N1 Ni1 N2 79.37(5) . . ?
N2 Ni1 O4 159.71(5) . . ?
N3 Ni1 O3 175.97(5) . . ?
N3 Ni1 O4 114.54(5) . . ?
N3 Ni1 O5 91.45(5) . . ?
N3 Ni1 N1 94.70(5) . . ?
N3 Ni1 N2 84.55(5) . . ?
C1 O3 Ni1 89.17(10) . . ?
C1 O4 Ni1 87.11(10) . . ?
Ni1 O5 H5A 124.3(13) . . ?
Ni1 O5 H5B 111.8(14) . . ?
H5A O5 H5B 104.9(16) . . ?
C5 N1 Ni1 110.02(11) . . ?
C5 N1 C9 118.78(15) . . ?
C9 N1 Ni1 130.29(12) . . ?
C11 N2 Ni1 101.42(10) . . ?
C11 N2 C12 110.08(12) . . ?
C11 N2 C16 108.78(13) . . ?
C12 N2 Ni1 120.87(10) . . ?
C16 N2 Ni1 103.21(9) . . ?
C16 N2 C12 111.55(13) . . ?
C17 N3 Ni1 111.92(11) . . ?
C17 N3 C18 119.35(15) . . ?
C18 N3 Ni1 128.62(12) . . ?
O3 C1 O4 121.85(15) . . ?
O3 C1 C2 118.93(15) . . ?
O4 C1 C2 119.21(15) . . ?
C3 C2 C1 177.42(18) . . ?
C2 C3 C4 175.59(18) . . ?
O1 C4 C3 114.41(15) . . ?
O2 C4 O1 128.38(17) . . ?
O2 C4 C3 117.22(15) . . ?
N1 C5 C6 122.98(16) . . ?
N1 C5 C11 116.42(14) . . ?
C6 C5 C11 120.61(15) . . ?
C5 C6 H6 120.8 . . ?
C5 C6 C7 118.44(17) . . ?
C7 C6 H6 120.8 . . ?
C6 C7 H7 120.6 . . ?
C8 C7 C6 118.73(17) . . ?
C8 C7 H7 120.6 . . ?
C7 C8 H8 119.8 . . ?
C7 C8 C9 120.41(16) . . ?
C9 C8 H8 119.8 . . ?
N1 C9 C8 120.56(16) . . ?
N1 C9 C10 118.30(15) . . ?
C8 C9 C10 121.14(15) . . ?
C9 C10 H10A 109.5 . . ?
C9 C10 H10B 109.5 . . ?
C9 C10 H10C 109.5 . . ?
H10A C10 H10B 109.5 . . ?
H10A C10 H10C 109.5 . . ?
H10B C10 H10C 109.5 . . ?
N2 C11 C5 111.52(13) . . ?
N2 C11 H11A 109.3 . . ?
N2 C11 H11B 109.3 . . ?
C5 C11 H11A 109.3 . . ?
C5 C11 H11B 109.3 . . ?
H11A C11 H11B 108.0 . . ?
N2 C12 C15 111.79(13) . . ?
C13 C12 N2 109.14(13) . . ?
C13 C12 C14 108.87(14) . . ?
C13 C12 C15 109.11(14) . . ?
C14 C12 N2 108.76(13) . . ?
C14 C12 C15 109.13(14) . . ?
C12 C13 H13A 109.5 . . ?
C12 C13 H13B 109.5 . . ?
C12 C13 H13C 109.5 . . ?
H13A C13 H13B 109.5 . . ?
H13A C13 H13C 109.5 . . ?
H13B C13 H13C 109.5 . . ?
C12 C14 H14A 109.5 . . ?
C12 C14 H14B 109.5 . . ?
C12 C14 H14C 109.5 . . ?
H14A C14 H14B 109.5 . . ?
H14A C14 H14C 109.5 . . ?
H14B C14 H14C 109.5 . . ?
C12 C15 H15A 109.5 . . ?
C12 C15 H15B 109.5 . . ?
C12 C15 H15C 109.5 . . ?
H15A C15 H15B 109.5 . . ?
H15A C15 H15C 109.5 . . ?
H15B C15 H15C 109.5 . . ?
N2 C16 H16A 108.9 . . ?
N2 C16 H16B 108.9 . . ?
N2 C16 C17 113.57(13) . . ?
H16A C16 H16B 107.7 . . ?
C17 C16 H16A 108.9 . . ?
C17 C16 H16B 108.9 . . ?
N3 C17 C16 117.41(14) . . ?
N3 C17 C21 122.28(16) . . ?
C21 C17 C16 120.20(15) . . ?
N3 C18 C19 120.45(16) . . ?
N3 C18 C22 117.89(15) . . ?
C19 C18 C22 121.66(16) . . ?
C18 C19 H19 119.9 . . ?
C20 C19 C18 120.15(17) . . ?
C20 C19 H19 119.9 . . ?
C19 C20 H20 120.5 . . ?
C19 C20 C21 118.95(17) . . ?
C21 C20 H20 120.5 . . ?
C17 C21 H21 120.6 . . ?
C20 C21 C17 118.81(16) . . ?
C20 C21 H21 120.6 . . ?
C18 C22 H22A 109.5 . . ?
C18 C22 H22B 109.5 . . ?
C18 C22 H22C 109.5 . . ?
H22A C22 H22B 109.5 . . ?
H22A C22 H22C 109.5 . . ?
H22B C22 H22C 109.5 . . ?
H6A O6 H6B 105.1(18) . . ?

loop_
_geom_bond_atom_site_label_1
_geom_bond_atom_site_label_2
_geom_bond_distance
_geom_bond_site_symmetry_2
_geom_bond_publ_flag
Ni1 O3 2.1216(11) . ?
Ni1 O4 2.1675(12) . ?
Ni1 O5 2.0834(12) . ?
Ni1 N1 2.1109(14) . ?
Ni1 N2 2.1316(14) . ?
Ni1 N3 2.0475(14) . ?
O1 C4 1.247(2) . ?
O2 C4 1.241(2) . ?
O3 C1 1.261(2) . ?
O4 C1 1.261(2) . ?
O5 H5A 0.845(9) . ?
O5 H5B 0.840(9) . ?
N1 C5 1.344(2) . ?
N1 C9 1.354(2) . ?
N2 C11 1.491(2) . ?
N2 C12 1.533(2) . ?
N2 C16 1.497(2) . ?
N3 C17 1.348(2) . ?
N3 C18 1.357(2) . ?
C1 C2 1.462(2) . ?
C2 C3 1.200(2) . ?
C3 C4 1.487(2) . ?
C5 C6 1.384(2) . ?
C5 C11 1.510(2) . ?
C6 H6 0.9400 . ?
C6 C7 1.386(3) . ?
C7 H7 0.9400 . ?
C7 C8 1.380(3) . ?
C8 H8 0.9400 . ?
C8 C9 1.390(2) . ?
C9 C10 1.496(2) . ?
C10 H10A 0.9700 . ?
C10 H10B 0.9700 . ?
C10 H10C 0.9700 . ?
C11 H11A 0.9800 . ?
C11 H11B 0.9800 . ?
C12 C13 1.530(2) . ?
C12 C14 1.532(2) . ?
C12 C15 1.539(2) . ?
C13 H13A 0.9700 . ?
C13 H13B 0.9700 . ?
C13 H13C 0.9700 . ?
C14 H14A 0.9700 . ?
C14 H14B 0.9700 . ?
C14 H14C 0.9700 . ?
C15 H15A 0.9700 . ?
C15 H15B 0.9700 . ?
C15 H15C 0.9700 . ?
C16 H16A 0.9800 . ?
C16 H16B 0.9800 . ?
C16 C17 1.512(2) . ?
C17 C21 1.386(2) . ?
C18 C19 1.392(2) . ?
C18 C22 1.502(2) . ?
C19 H19 0.9400 . ?
C19 C20 1.382(3) . ?
C20 H20 0.9400 . ?
C20 C21 1.386(3) . ?
C21 H21 0.9400 . ?
C22 H22A 0.9700 . ?
C22 H22B 0.9700 . ?
C22 H22C 0.9700 . ?
O6 H6A 0.851(9) . ?
O6 H6B 0.846(9) . ?

loop_
_geom_hbond_atom_site_label_D
_geom_hbond_atom_site_label_H
_geom_hbond_atom_site_label_A
_geom_hbond_distance_DH
_geom_hbond_distance_HA
_geom_hbond_distance_DA
_geom_hbond_angle_DHA
_geom_hbond_site_symmetry_A
O5 H5A O2 0.845(9) 1.839(10) 2.6785(17) 172.0(19) 2_655
O5 H5B O6 0.840(9) 2.052(11) 2.8626(19) 162.2(18) 2_645
C6 H6 O2 0.94 2.57 3.166(2) 122.0 1_455
C10 H10C O4 0.97 2.29 3.128(2) 144.4 .
C13 H13A O5 0.97 2.39 3.227(2) 144.3 .
C13 H13C O3 0.97 2.61 3.307(2) 129.4 3_656
C14 H14A O5 0.97 2.46 3.286(2) 142.5 .
C16 H16A O1 0.98 2.57 3.150(2) 117.7 2
C22 H22A O2 0.97 2.60 3.333(2) 132.1 2_655
O6 H6A O1 0.851(9) 1.850(10) 2.691(2) 169(2) 1_565

loop_
_geom_torsion_atom_site_label_1
_geom_torsion_atom_site_label_2
_geom_torsion_atom_site_label_3
_geom_torsion_atom_site_label_4
_geom_torsion
_geom_torsion_site_symmetry_1
_geom_torsion_site_symmetry_2
_geom_torsion_site_symmetry_3
_geom_torsion_site_symmetry_4
_geom_torsion_publ_flag
Ni1 O3 C1 O4 -1.45(16) . . . . ?
Ni1 O3 C1 C2 177.58(14) . . . . ?
Ni1 O4 C1 O3 1.42(16) . . . . ?
Ni1 O4 C1 C2 -177.61(14) . . . . ?
Ni1 N1 C5 C6 -167.34(14) . . . . ?
Ni1 N1 C5 C11 12.76(17) . . . . ?
Ni1 N1 C9 C8 164.24(13) . . . . ?
Ni1 N1 C9 C10 -16.7(2) . . . . ?
Ni1 N2 C11 C5 -43.99(14) . . . . ?
Ni1 N2 C12 C13 -49.92(17) . . . . ?
Ni1 N2 C12 C14 68.73(15) . . . . ?
Ni1 N2 C12 C15 -170.71(11) . . . . ?
Ni1 N2 C16 C17 -32.31(15) . . . . ?
Ni1 N3 C17 C16 -7.85(17) . . . . ?
Ni1 N3 C17 C21 175.84(13) . . . . ?
Ni1 N3 C18 C19 -176.31(12) . . . . ?
Ni1 N3 C18 C22 4.5(2) . . . . ?
N1 C5 C6 C7 -0.2(3) . . . . ?
N1 C5 C11 N2 22.7(2) . . . . ?
N2 C16 C17 N3 29.2(2) . . . . ?
N2 C16 C17 C21 -154.45(15) . . . . ?
N3 C17 C21 C20 1.1(2) . . . . ?
N3 C18 C19 C20 1.1(3) . . . . ?
C5 N1 C9 C8 -3.6(2) . . . . ?
C5 N1 C9 C10 175.48(15) . . . . ?
C5 C6 C7 C8 -1.7(3) . . . . ?
C6 C5 C11 N2 -157.18(15) . . . . ?
C6 C7 C8 C9 0.8(3) . . . . ?
C7 C8 C9 N1 1.8(3) . . . . ?
C7 C8 C9 C10 -177.24(16) . . . . ?
C9 N1 C5 C6 2.8(2) . . . . ?
C9 N1 C5 C11 -177.08(14) . . . . ?
C11 N2 C12 C13 67.74(17) . . . . ?
C11 N2 C12 C14 -173.62(13) . . . . ?
C11 N2 C12 C15 -53.06(18) . . . . ?
C11 N2 C16 C17 -139.44(14) . . . . ?
C11 C5 C6 C7 179.73(16) . . . . ?
C12 N2 C11 C5 -173.13(13) . . . . ?
C12 N2 C16 C17 98.94(16) . . . . ?
C16 N2 C11 C5 64.37(17) . . . . ?
C16 N2 C12 C13 -171.41(13) . . . . ?
C16 N2 C12 C14 -52.76(17) . . . . ?
C16 N2 C12 C15 67.80(17) . . . . ?
C16 C17 C21 C20 -175.07(16) . . . . ?
C17 N3 C18 C19 -0.4(2) . . . . ?
C17 N3 C18 C22 -179.62(14) . . . . ?
C18 N3 C17 C16 175.59(14) . . . . ?
C18 N3 C17 C21 -0.7(2) . . . . ?
C18 C19 C20 C21 -0.6(3) . . . . ?
C19 C20 C21 C17 -0.4(3) . . . . ?
C22 C18 C19 C20 -179.73(16) . . . . ?
